data_7015948
loop_
_publ_author_name
'Benjamin, Sophie L.'
'Levason, William'
'Reid, Gillian'
'Rogers, Michael C.'

_publ_section_title
;
 Hybrid dibismuthines and distibines as ligands towards transition
 metal carbonyls.
;
_journal_issue 24
_journal_name_full 'Dalton transactions (Cambridge, England : 2003)'
_journal_page_first 6565
_journal_page_last 6574
_journal_paper_doi 10.1039/c1dt10447k
_journal_volume 40
_journal_year 2011
_chemical_formula_moiety 'C21 H24 Cr O3 S Sb2'
_chemical_formula_structural '(C18 H24 S Sb2) Cr (C O)3'
_chemical_formula_sum 'C21 H24 Cr O3 S Sb2'
_chemical_formula_weight 651.96
_chemical_name_systematic
;
Tricarbonyl(bis[(2-dimethylstibino)benzyl]sulfide)chromium(0)
;
_space_group_IT_number 14
_space_group_name_Hall '-P 2ybc'
_symmetry_cell_setting monoclinic
_symmetry_space_group_name_Hall '-P 2ybc'
_symmetry_space_group_name_H-M 'P 1 21/c 1'
_atom_sites_solution_hydrogens geom
_atom_sites_solution_primary direct
_atom_sites_solution_secondary difmap
_audit_creation_date 2010-09-26
_audit_creation_method 'SHELXL-97 + hand edit'
_audit_update_record '2010-12-15 Revised numbering scheme (mw)'
_cell_angle_alpha 90.00
_cell_angle_beta 90.357(5)
_cell_angle_gamma 90.00
_cell_formula_units_Z 4
_cell_length_a 12.6781(10)
_cell_length_b 11.2606(10)
_cell_length_c 16.5520(15)
_cell_measurement_reflns_used 23271
_cell_measurement_temperature 120(2)
_cell_measurement_theta_max 27.48
_cell_measurement_theta_min 2.91
_cell_volume 2363.0(4)
_computing_cell_refinement 'DENZO (Otwinowski & Minor, 1997)'
_computing_data_collection 'COLLECT (Hooft, R.W.W., 1998)'
_computing_data_reduction 'DENZO (Otwinowski & Minor, 1997)'
_computing_structure_refinement 'SHELXL-97 (Sheldrick, 1997)'
_computing_structure_solution 'DIRDIF-99 (Beurskens, 1999)'
_diffrn_ambient_temperature 120(2)
_diffrn_detector_area_resol_mean '4096x4096pixels / 62x62mm'
_diffrn_measured_fraction_theta_full 0.993
_diffrn_measured_fraction_theta_max 0.993
_diffrn_measurement_device_type 'Bruker-Nonius APEX II CCD camera on \k-goniostat'
_diffrn_measurement_method '\f & \w scans'
_diffrn_radiation_monochromator '10cm confocal mirrors'
_diffrn_radiation_source 'Bruker-Nonius FR591 rotating anode'
_diffrn_radiation_type MoK\a
_diffrn_radiation_wavelength 0.71073
_diffrn_reflns_av_R_equivalents 0.0413
_diffrn_reflns_av_sigmaI/netI 0.0333
_diffrn_reflns_limit_h_max 16
_diffrn_reflns_limit_h_min -16
_diffrn_reflns_limit_k_max 14
_diffrn_reflns_limit_k_min -12
_diffrn_reflns_limit_l_max 21
_diffrn_reflns_limit_l_min -21
_diffrn_reflns_number 29464
_diffrn_reflns_theta_full 27.54
_diffrn_reflns_theta_max 27.54
_diffrn_reflns_theta_min 2.93
_diffrn_standards_number 0
_exptl_absorpt_coefficient_mu 2.828
_exptl_absorpt_correction_T_max 1.0000
_exptl_absorpt_correction_T_min 0.8574
_exptl_absorpt_correction_type multi-scan
_exptl_absorpt_process_details 'SADABS V2.10 (Sheldrick, G.M., 2007)'
_exptl_crystal_colour yellow
_exptl_crystal_density_diffrn 1.833
_exptl_crystal_density_method 'not measured'
_exptl_crystal_description rhombus
_exptl_crystal_F_000 1264
_exptl_crystal_size_max 0.08
_exptl_crystal_size_mid 0.08
_exptl_crystal_size_min 0.02
_refine_diff_density_max 0.636
_refine_diff_density_min -0.504
_refine_diff_density_rms 0.122
_refine_ls_extinction_method none
_refine_ls_goodness_of_fit_ref 1.129
_refine_ls_hydrogen_treatment constr
_refine_ls_matrix_type full
_refine_ls_number_parameters 253
_refine_ls_number_reflns 5404
_refine_ls_number_restraints 0
_refine_ls_restrained_S_all 1.129
_refine_ls_R_factor_all 0.0414
_refine_ls_R_factor_gt 0.0332
_refine_ls_shift/su_max 0.001
_refine_ls_shift/su_mean 0.000
_refine_ls_structure_factor_coef Fsqd
_refine_ls_weighting_details 'w=1/[\s^2^(Fo^2^)+(0.0000P)^2^+7.1018P] where P=(Fo^2^+2Fc^2^)/3'
_refine_ls_weighting_scheme calc
_refine_ls_wR_factor_gt 0.0606
_refine_ls_wR_factor_ref 0.0641
_reflns_number_gt 4746
_reflns_number_total 5404
_reflns_threshold_expression I>2sigma(I)
_cod_data_source_file c1dt10447k.txt
_cod_data_source_block 10slbfaccr
_cod_original_sg_symbol_H-M 'P 2(1)/c'
_cod_database_code 7015948

loop_
_symmetry_equiv_pos_as_xyz
'x, y, z'
'-x, y+1/2, -z+1/2'
'-x, -y, -z'
'x, -y-1/2, z-1/2'

loop_
_atom_site_label
_atom_site_type_symbol
_atom_site_fract_x
_atom_site_fract_y
_atom_site_fract_z
_atom_site_U_iso_or_equiv
_atom_site_adp_type
_atom_site_occupancy
_atom_site_symmetry_multiplicity
_atom_site_calc_flag
_atom_site_refinement_flags
_atom_site_disorder_assembly
_atom_site_disorder_group
Cr1 Cr 0.28764(4) 0.12582(5) 0.79887(3) 0.01925(12) Uani 1 1 d . . .
Sb1 Sb 0.315430(18) 0.23729(2) 0.663225(14) 0.01941(7) Uani 1 1 d . . .
Sb2 Sb 0.106127(18) 0.03685(2) 0.757348(15) 0.02182(7) Uani 1 1 d . . .
S1 S 0.37245(7) -0.04540(8) 0.74067(5) 0.02001(18) Uani 1 1 d . . .
O1 O 0.2681(3) 0.0074(3) 0.96016(17) 0.0430(8) Uani 1 1 d . . .
O2 O 0.1991(2) 0.3538(3) 0.86330(18) 0.0361(7) Uani 1 1 d . . .
O3 O 0.5014(2) 0.1976(3) 0.85955(19) 0.0389(7) Uani 1 1 d . . .
C1 C 0.3377(3) 0.4247(3) 0.6657(3) 0.0315(9) Uani 1 1 d . . .
H1A H 0.2750 0.4628 0.6884 0.047 Uiso 1 1 calc R . .
H1B H 0.3490 0.4538 0.6106 0.047 Uiso 1 1 calc R . .
H1C H 0.3993 0.4438 0.6993 0.047 Uiso 1 1 calc R . .
C2 C 0.2121(3) 0.2263(4) 0.5609(2) 0.0337(9) Uani 1 1 d . . .
H2A H 0.1412 0.2518 0.5764 0.051 Uiso 1 1 calc R . .
H2B H 0.2095 0.1441 0.5415 0.051 Uiso 1 1 calc R . .
H2C H 0.2384 0.2779 0.5178 0.051 Uiso 1 1 calc R . .
C3 C 0.4602(3) 0.1776(3) 0.6125(2) 0.0225(8) Uani 1 1 d . . .
C4 C 0.5394(3) 0.2561(4) 0.5898(2) 0.0256(8) Uani 1 1 d . . .
H4 H 0.5258 0.3391 0.5892 0.031 Uiso 1 1 calc R . .
C5 C 0.6377(3) 0.2144(4) 0.5680(2) 0.0292(9) Uani 1 1 d . . .
H5 H 0.6906 0.2687 0.5514 0.035 Uiso 1 1 calc R . .
C6 C 0.6594(3) 0.0945(4) 0.5702(2) 0.0292(9) Uani 1 1 d . . .
H6 H 0.7278 0.0666 0.5568 0.035 Uiso 1 1 calc R . .
C7 C 0.5813(3) 0.0144(4) 0.5920(2) 0.0256(8) Uani 1 1 d . . .
H7 H 0.5961 -0.0683 0.5928 0.031 Uiso 1 1 calc R . .
C8 C 0.4809(3) 0.0552(3) 0.6127(2) 0.0210(7) Uani 1 1 d . . .
C9 C 0.3955(3) -0.0341(3) 0.6317(2) 0.0209(7) Uani 1 1 d . . .
H9A H 0.4163 -0.1129 0.6106 0.025 Uiso 1 1 calc R . .
H9B H 0.3293 -0.0102 0.6043 0.025 Uiso 1 1 calc R . .
C10 C 0.2873(3) -0.1781(3) 0.7407(2) 0.0232(8) Uani 1 1 d . . .
H10A H 0.3329 -0.2492 0.7362 0.028 Uiso 1 1 calc R . .
H10B H 0.2512 -0.1824 0.7935 0.028 Uiso 1 1 calc R . .
C11 C 0.2050(3) -0.1842(3) 0.6752(2) 0.0216(7) Uani 1 1 d . . .
C12 C 0.2135(3) -0.2735(3) 0.6174(2) 0.0251(8) Uani 1 1 d . . .
H12 H 0.2722 -0.3258 0.6188 0.030 Uiso 1 1 calc R . .
C13 C 0.1373(3) -0.2868(4) 0.5581(2) 0.0324(9) Uani 1 1 d . . .
H13 H 0.1424 -0.3501 0.5204 0.039 Uiso 1 1 calc R . .
C14 C 0.0540(3) -0.2088(4) 0.5535(3) 0.0345(10) Uani 1 1 d . . .
H14 H 0.0023 -0.2175 0.5121 0.041 Uiso 1 1 calc R . .
C15 C 0.0457(3) -0.1175(4) 0.6092(2) 0.0298(9) Uani 1 1 d . . .
H15 H -0.0112 -0.0629 0.6050 0.036 Uiso 1 1 calc R . .
C16 C 0.1197(3) -0.1044(3) 0.6714(2) 0.0208(7) Uani 1 1 d . . .
C17 C 0.0181(3) -0.0532(4) 0.8491(3) 0.0364(10) Uani 1 1 d . . .
H17A H 0.0051 0.0013 0.8941 0.055 Uiso 1 1 calc R . .
H17B H 0.0585 -0.1218 0.8686 0.055 Uiso 1 1 calc R . .
H17C H -0.0494 -0.0802 0.8265 0.055 Uiso 1 1 calc R . .
C18 C -0.0246(3) 0.1286(4) 0.7057(3) 0.0372(10) Uani 1 1 d . . .
H18A H -0.0415 0.1979 0.7390 0.056 Uiso 1 1 calc R . .
H18B H -0.0858 0.0754 0.7034 0.056 Uiso 1 1 calc R . .
H18C H -0.0068 0.1546 0.6510 0.056 Uiso 1 1 calc R . .
C19 C 0.2740(3) 0.0506(3) 0.8971(2) 0.0268(8) Uani 1 1 d . . .
C20 C 0.2304(3) 0.2637(3) 0.8387(2) 0.0245(8) Uani 1 1 d . . .
C21 C 0.4193(3) 0.1720(3) 0.8332(2) 0.0245(8) Uani 1 1 d . . .

loop_
_atom_site_aniso_label
_atom_site_aniso_U_11
_atom_site_aniso_U_22
_atom_site_aniso_U_33
_atom_site_aniso_U_23
_atom_site_aniso_U_13
_atom_site_aniso_U_12
Cr1 0.0221(3) 0.0184(3) 0.0173(3) -0.0004(2) 0.0018(2) -0.0030(2)
Sb1 0.01977(12) 0.01861(12) 0.01987(12) 0.00275(9) -0.00008(9) -0.00023(9)
Sb2 0.01971(12) 0.01850(13) 0.02733(14) -0.00298(9) 0.00560(9) -0.00187(9)
S1 0.0199(4) 0.0199(4) 0.0203(4) 0.0016(3) -0.0010(3) -0.0015(3)
O1 0.075(2) 0.0314(16) 0.0227(15) 0.0040(12) 0.0059(14) -0.0099(16)
O2 0.0319(15) 0.0304(16) 0.0460(18) -0.0121(13) 0.0074(13) 0.0007(13)
O3 0.0331(16) 0.0340(17) 0.0493(19) -0.0047(14) -0.0122(14) -0.0069(14)
C1 0.032(2) 0.021(2) 0.042(2) 0.0026(17) 0.0013(18) 0.0006(17)
C2 0.032(2) 0.040(2) 0.029(2) 0.0046(18) -0.0073(17) -0.0011(19)
C3 0.0227(18) 0.031(2) 0.0141(17) 0.0019(14) 0.0010(13) 0.0007(16)
C4 0.031(2) 0.026(2) 0.0195(18) -0.0004(15) 0.0015(15) -0.0079(16)
C5 0.027(2) 0.039(2) 0.0223(19) -0.0021(17) 0.0068(15) -0.0118(18)
C6 0.0205(18) 0.043(2) 0.025(2) -0.0064(17) 0.0049(15) -0.0019(17)
C7 0.0272(19) 0.029(2) 0.0211(19) -0.0048(15) 0.0018(15) 0.0011(16)
C8 0.0208(17) 0.028(2) 0.0140(17) -0.0004(14) -0.0017(13) 0.0002(15)
C9 0.0222(18) 0.0198(18) 0.0206(18) -0.0016(14) 0.0010(14) 0.0010(15)
C10 0.0233(18) 0.0190(18) 0.0272(19) 0.0071(15) 0.0008(15) -0.0030(15)
C11 0.0217(17) 0.0169(17) 0.0262(19) 0.0028(14) 0.0027(14) -0.0036(15)
C12 0.0205(18) 0.0232(19) 0.032(2) -0.0036(15) 0.0094(15) -0.0025(15)
C13 0.029(2) 0.035(2) 0.034(2) -0.0115(18) 0.0056(17) -0.0071(18)
C14 0.0223(19) 0.047(3) 0.034(2) -0.0115(19) -0.0060(17) -0.0051(19)
C15 0.0182(18) 0.036(2) 0.035(2) -0.0087(18) -0.0016(16) -0.0009(17)
C16 0.0173(17) 0.0179(17) 0.0274(19) -0.0011(14) 0.0047(14) -0.0028(14)
C17 0.040(2) 0.029(2) 0.041(2) -0.0024(18) 0.0179(19) -0.0081(19)
C18 0.031(2) 0.032(2) 0.049(3) -0.002(2) 0.0031(19) 0.0090(19)
C19 0.036(2) 0.0194(19) 0.025(2) -0.0061(15) 0.0033(16) -0.0041(16)
C20 0.0197(18) 0.029(2) 0.0248(19) -0.0030(16) 0.0046(14) -0.0056(16)
C21 0.031(2) 0.0198(18) 0.0224(18) 0.0016(14) -0.0003(15) -0.0027(16)

loop_
_atom_type_symbol
_atom_type_description
_atom_type_scat_dispersion_real
_atom_type_scat_dispersion_imag
_atom_type_scat_source
C C 0.0033 0.0016 'International Tables Vol C Tables 4.2.6.8 and 6.1.1.4'
H H 0.0000 0.0000 'International Tables Vol C Tables 4.2.6.8 and 6.1.1.4'
O O 0.0106 0.0060 'International Tables Vol C Tables 4.2.6.8 and 6.1.1.4'
S S 0.1246 0.1234 'International Tables Vol C Tables 4.2.6.8 and 6.1.1.4'
Cr Cr 0.3209 0.6236 'International Tables Vol C Tables 4.2.6.8 and 6.1.1.4'
Sb Sb -0.5866 1.5461 'International Tables Vol C Tables 4.2.6.8 and 6.1.1.4'

loop_
_geom_angle_atom_site_label_1
_geom_angle_atom_site_label_2
_geom_angle_atom_site_label_3
_geom_angle
_geom_angle_site_symmetry_1
_geom_angle_site_symmetry_3
_geom_angle_publ_flag
C21 Cr1 C20 90.54(16) . . ?
C21 Cr1 C19 86.95(17) . . ?
C20 Cr1 C19 91.86(17) . . ?
C21 Cr1 S1 86.77(12) . . ?
C20 Cr1 S1 175.42(12) . . ?
C19 Cr1 S1 91.69(12) . . ?
C21 Cr1 Sb1 90.16(12) . . ?
C20 Cr1 Sb1 87.58(12) . . ?
C19 Cr1 Sb1 177.05(12) . . ?
S1 Cr1 Sb1 88.73(3) . . ?
C21 Cr1 Sb2 173.46(12) . . ?
C20 Cr1 Sb2 94.01(11) . . ?
C19 Cr1 Sb2 88.20(12) . . ?
S1 Cr1 Sb2 88.99(3) . . ?
Sb1 Cr1 Sb2 94.72(2) . . ?
C1 Sb1 C3 101.86(15) . . ?
C1 Sb1 C2 98.81(16) . . ?
C3 Sb1 C2 101.21(15) . . ?
C1 Sb1 Cr1 118.73(12) . . ?
C3 Sb1 Cr1 108.04(10) . . ?
C2 Sb1 Cr1 124.82(12) . . ?
C18 Sb2 C16 99.18(16) . . ?
C18 Sb2 C17 96.12(18) . . ?
C16 Sb2 C17 99.41(15) . . ?
C18 Sb2 Cr1 127.26(12) . . ?
C16 Sb2 Cr1 112.79(9) . . ?
C17 Sb2 Cr1 117.30(13) . . ?
C9 S1 C10 98.82(16) . . ?
C9 S1 Cr1 114.32(12) . . ?
C10 S1 Cr1 112.68(13) . . ?
Sb1 C1 H1A 109.5 . . ?
Sb1 C1 H1B 109.5 . . ?
H1A C1 H1B 109.5 . . ?
Sb1 C1 H1C 109.5 . . ?
H1A C1 H1C 109.5 . . ?
H1B C1 H1C 109.5 . . ?
Sb1 C2 H2A 109.5 . . ?
Sb1 C2 H2B 109.5 . . ?
H2A C2 H2B 109.5 . . ?
Sb1 C2 H2C 109.5 . . ?
H2A C2 H2C 109.5 . . ?
H2B C2 H2C 109.5 . . ?
C4 C3 C8 119.3(3) . . ?
C4 C3 Sb1 122.1(3) . . ?
C8 C3 Sb1 118.1(3) . . ?
C5 C4 C3 120.5(4) . . ?
C5 C4 H4 119.7 . . ?
C3 C4 H4 119.7 . . ?
C6 C5 C4 120.4(4) . . ?
C6 C5 H5 119.8 . . ?
C4 C5 H5 119.8 . . ?
C5 C6 C7 120.0(4) . . ?
C5 C6 H6 120.0 . . ?
C7 C6 H6 120.0 . . ?
C6 C7 C8 120.1(4) . . ?
C6 C7 H7 119.9 . . ?
C8 C7 H7 119.9 . . ?
C7 C8 C3 119.6(3) . . ?
C7 C8 C9 119.1(3) . . ?
C3 C8 C9 121.3(3) . . ?
C8 C9 S1 111.7(2) . . ?
C8 C9 H9A 109.3 . . ?
S1 C9 H9A 109.3 . . ?
C8 C9 H9B 109.3 . . ?
S1 C9 H9B 109.3 . . ?
H9A C9 H9B 107.9 . . ?
C11 C10 S1 116.2(2) . . ?
C11 C10 H10A 108.2 . . ?
S1 C10 H10A 108.2 . . ?
C11 C10 H10B 108.2 . . ?
S1 C10 H10B 108.2 . . ?
H10A C10 H10B 107.4 . . ?
C12 C11 C16 119.6(3) . . ?
C12 C11 C10 118.2(3) . . ?
C16 C11 C10 122.2(3) . . ?
C13 C12 C11 120.6(4) . . ?
C13 C12 H12 119.7 . . ?
C11 C12 H12 119.7 . . ?
C14 C13 C12 120.3(4) . . ?
C14 C13 H13 119.9 . . ?
C12 C13 H13 119.9 . . ?
C13 C14 C15 119.9(4) . . ?
C13 C14 H14 120.1 . . ?
C15 C14 H14 120.1 . . ?
C14 C15 C16 121.0(4) . . ?
C14 C15 H15 119.5 . . ?
C16 C15 H15 119.5 . . ?
C15 C16 C11 118.5(3) . . ?
C15 C16 Sb2 120.8(3) . . ?
C11 C16 Sb2 120.7(3) . . ?
Sb2 C17 H17A 109.5 . . ?
Sb2 C17 H17B 109.5 . . ?
H17A C17 H17B 109.5 . . ?
Sb2 C17 H17C 109.5 . . ?
H17A C17 H17C 109.5 . . ?
H17B C17 H17C 109.5 . . ?
Sb2 C18 H18A 109.5 . . ?
Sb2 C18 H18B 109.5 . . ?
H18A C18 H18B 109.5 . . ?
Sb2 C18 H18C 109.5 . . ?
H18A C18 H18C 109.5 . . ?
H18B C18 H18C 109.5 . . ?
O1 C19 Cr1 177.0(3) . . ?
O2 C20 Cr1 176.6(3) . . ?
O3 C21 Cr1 175.7(3) . . ?

loop_
_geom_bond_atom_site_label_1
_geom_bond_atom_site_label_2
_geom_bond_distance
_geom_bond_site_symmetry_2
_geom_bond_publ_flag
Cr1 C21 1.835(4) . ?
Cr1 C20 1.838(4) . ?
Cr1 C19 1.842(4) . ?
Cr1 S1 2.4114(11) . ?
Cr1 Sb1 2.5982(6) . ?
Cr1 Sb2 2.5985(6) . ?
Sb1 C1 2.129(4) . ?
Sb1 C3 2.131(4) . ?
Sb1 C2 2.139(4) . ?
Sb2 C18 2.128(4) . ?
Sb2 C16 2.141(4) . ?
Sb2 C17 2.145(4) . ?
S1 C9 1.833(4) . ?
S1 C10 1.844(4) . ?
O1 C19 1.155(5) . ?
O2 C20 1.164(5) . ?
O3 C21 1.162(4) . ?
C1 H1A 0.9800 . ?
C1 H1B 0.9800 . ?
C1 H1C 0.9800 . ?
C2 H2A 0.9800 . ?
C2 H2B 0.9800 . ?
C2 H2C 0.9800 . ?
C3 C4 1.391(5) . ?
C3 C8 1.403(5) . ?
C4 C5 1.382(5) . ?
C4 H4 0.9500 . ?
C5 C6 1.378(6) . ?
C5 H5 0.9500 . ?
C6 C7 1.388(5) . ?
C6 H6 0.9500 . ?
C7 C8 1.398(5) . ?
C7 H7 0.9500 . ?
C8 C9 1.512(5) . ?
C9 H9A 0.9900 . ?
C9 H9B 0.9900 . ?
C10 C11 1.501(5) . ?
C10 H10A 0.9900 . ?
C10 H10B 0.9900 . ?
C11 C12 1.392(5) . ?
C11 C16 1.407(5) . ?
C12 C13 1.381(5) . ?
C12 H12 0.9500 . ?
C13 C14 1.374(6) . ?
C13 H13 0.9500 . ?
C14 C15 1.386(6) . ?
C14 H14 0.9500 . ?
C15 C16 1.397(5) . ?
C15 H15 0.9500 . ?
C17 H17A 0.9800 . ?
C17 H17B 0.9800 . ?
C17 H17C 0.9800 . ?
C18 H18A 0.9800 . ?
C18 H18B 0.9800 . ?
C18 H18C 0.9800 . ?
